data_1574811
loop_
_publ_author_name
'Wang, Yuyi'
'Shi, Tao'
'Yue, Ling'
'Zhou, Guijiang'
'Su, Bochao'

_publ_section_title
;
 Carbene-stabilized 6,12-diboraanthanthrenes: unveiling the multistage
 redox properties of polycyclic aromatic hydrocarbons featuring
 electron-rich boron centers.
;
_journal_issue 27
_journal_name_full 'Chemical science'
_journal_page_first 12510
_journal_page_last 12518
_journal_paper_doi 10.1039/d5sc02449h
_journal_volume 16
_journal_year 2025
_chemical_formula_sum 'C76 H86 B2 Cl4 F12 N4 Sb2'
_chemical_formula_weight 1690.40
_space_group_crystal_system monoclinic
_space_group_IT_number 14
_space_group_name_Hall '-P 2yn'
_space_group_name_H-M_alt 'P 1 21/n 1'
_atom_sites_solution_hydrogens geom
_audit_creation_method SHELXL-2014/7
_audit_update_record
;
2024-12-27 deposited with the CCDC.	2025-06-05 downloaded from the CCDC.
;
_cell_angle_alpha 90
_cell_angle_beta 95.719(2)
_cell_angle_gamma 90
_cell_formula_units_Z 2
_cell_length_a 12.4457(7)
_cell_length_b 27.8277(17)
_cell_length_c 13.0240(8)
_cell_measurement_reflns_used 9863
_cell_measurement_temperature 150(2)
_cell_measurement_theta_max 26.88
_cell_measurement_theta_min 2.39
_cell_volume 4488.2(5)
_computing_cell_refinement 'Bruker SAINT'
_computing_data_collection 'Bruker APEX2'
_computing_data_reduction 'Bruker SAINT'
_computing_molecular_graphics 'Bruker SHELXTL'
_computing_publication_material 'Bruker SHELXTL'
_computing_structure_refinement 'SHELXL-2014/7 (Sheldrick, 2014)'
_computing_structure_solution 'SHELXS-97 (Sheldrick 2008)'
_diffrn_ambient_temperature 150(2)
_diffrn_measured_fraction_theta_full 0.997
_diffrn_measured_fraction_theta_max 0.998
_diffrn_measurement_device_type 'Bruker APEX-II CCD'
_diffrn_measurement_method '\f and \w scans'
_diffrn_radiation_type MoK\a
_diffrn_radiation_wavelength 0.71073
_diffrn_reflns_av_R_equivalents 0.0798
_diffrn_reflns_av_unetI/netI 0.0582
_diffrn_reflns_Laue_measured_fraction_full 0.997
_diffrn_reflns_Laue_measured_fraction_max 0.998
_diffrn_reflns_limit_h_max 15
_diffrn_reflns_limit_h_min -14
_diffrn_reflns_limit_k_max 35
_diffrn_reflns_limit_k_min -35
_diffrn_reflns_limit_l_max 16
_diffrn_reflns_limit_l_min -16
_diffrn_reflns_number 54885
_diffrn_reflns_point_group_measured_fraction_full 0.997
_diffrn_reflns_point_group_measured_fraction_max 0.998
_diffrn_reflns_theta_full 25.242
_diffrn_reflns_theta_max 26.999
_diffrn_reflns_theta_min 2.148
_exptl_absorpt_coefficient_mu 0.784
_exptl_absorpt_correction_type none
_exptl_crystal_colour red
_exptl_crystal_density_diffrn 1.251
_exptl_crystal_description block
_exptl_crystal_F_000 1716
_exptl_crystal_size_max 0.800
_exptl_crystal_size_mid 0.100
_exptl_crystal_size_min 0.090
_refine_diff_density_max 2.521
_refine_diff_density_min -1.874
_refine_diff_density_rms 0.123
_refine_ls_extinction_method none
_refine_ls_goodness_of_fit_ref 1.119
_refine_ls_hydrogen_treatment constr
_refine_ls_matrix_type full
_refine_ls_number_parameters 459
_refine_ls_number_reflns 9776
_refine_ls_number_restraints 0
_refine_ls_restrained_S_all 1.119
_refine_ls_R_factor_all 0.0982
_refine_ls_R_factor_gt 0.0817
_refine_ls_shift/su_max 0.000
_refine_ls_shift/su_mean 0.000
_refine_ls_structure_factor_coef Fsqd
_refine_ls_weighting_details 'w=1/[\s^2^(Fo^2^)+(0.0485P)^2^+24.7673P] where P=(Fo^2^+2Fc^2^)/3'
_refine_ls_weighting_scheme calc
_refine_ls_wR_factor_gt 0.1734
_refine_ls_wR_factor_ref 0.1819
_reflns_Friedel_coverage 0.000
_reflns_number_gt 7914
_reflns_number_total 9776
_reflns_threshold_expression 'I > 2\s(I)'
_cod_data_source_file d5sc02449h2.cif
_cod_data_source_block su3
_cod_depositor_comments 'Adding full bibliography for 1574804--1574812.cif.'
_cod_original_sg_symbol_H-M 'P 21/n'
_cod_database_code 1574811
_shelx_shelxl_version_number 2014/7
_shelx_space_group_comment
;
The symmetry employed for this shelxl refinement is uniquely defined
by the following loop, which should always be used as a source of
symmetry information in preference to the above space-group names.
They are only intended as comments.
;
_shelx_estimated_absorpt_t_min 0.573
_shelx_estimated_absorpt_t_max 0.933

loop_
_space_group_symop_operation_xyz
'x, y, z'
'-x+1/2, y+1/2, -z+1/2'
'-x, -y, -z'
'x-1/2, -y-1/2, z-1/2'

loop_
_atom_site_label
_atom_site_type_symbol
_atom_site_fract_x
_atom_site_fract_y
_atom_site_fract_z
_atom_site_U_iso_or_equiv
_atom_site_adp_type
_atom_site_occupancy
_atom_site_site_symmetry_order
_atom_site_calc_flag
_atom_site_refinement_flags_posn
_atom_site_refinement_flags_adp
_atom_site_refinement_flags_occupancy
_atom_site_disorder_assembly
_atom_site_disorder_group
Sb1 Sb 0.34910(3) 0.16579(2) 0.73913(3) 0.03904(15) Uani 1 1 d . . . . .
Cl1 Cl 0.7167(3) 0.20522(14) 0.4875(3) 0.1337(14) Uani 1 1 d . . . . .
Cl2 Cl 0.6525(3) 0.11164(12) 0.4078(2) 0.1132(11) Uani 1 1 d . . . . .
F3 F 0.2439(3) 0.16953(15) 0.8317(3) 0.0513(10) Uani 1 1 d . . . . .
F4 F 0.4262(3) 0.12114(17) 0.8237(3) 0.0640(12) Uani 1 1 d . . . . .
F1 F 0.4540(3) 0.16298(17) 0.6453(3) 0.0632(12) Uani 1 1 d . . . . .
F2 F 0.2739(3) 0.20940(17) 0.6507(3) 0.0642(12) Uani 1 1 d . . . . .
F5 F 0.4272(4) 0.21536(18) 0.8074(3) 0.0728(14) Uani 1 1 d . . . . .
F6 F 0.2728(3) 0.11505(15) 0.6691(3) 0.0531(10) Uani 1 1 d . . . . .
N1 N 0.4394(3) 0.32081(13) 0.5526(3) 0.0168(8) Uani 1 1 d . . . . .
C11 C 0.5001(3) 0.35612(16) 0.6009(3) 0.0155(9) Uani 1 1 d . . . . .
N2 N 0.5679(3) 0.33357(13) 0.6737(3) 0.0180(8) Uani 1 1 d . . . . .
C17 C 0.1915(5) 0.3364(3) 0.3105(5) 0.0450(15) Uani 1 1 d . . . . .
H1 H 0.1367 0.3407 0.2551 0.054 Uiso 1 1 calc R U . . .
C16 C 0.1781(4) 0.3542(2) 0.4065(5) 0.0382(14) Uani 1 1 d . . . . .
H6 H 0.1126 0.3701 0.4170 0.046 Uiso 1 1 calc R U . . .
C15 C 0.2576(4) 0.34968(18) 0.4892(4) 0.0269(11) Uani 1 1 d . . . . .
C14 C 0.3539(4) 0.32670(16) 0.4681(4) 0.0198(10) Uani 1 1 d . . . . .
B1 B 0.4929(4) 0.41263(18) 0.5787(4) 0.0169(10) Uani 1 1 d . . . . .
C1 C 0.4585(4) 0.44721(17) 0.6594(4) 0.0195(9) Uani 1 1 d . . . . .
C2 C 0.4261(4) 0.43149(18) 0.7534(4) 0.0255(11) Uani 1 1 d . . . . .
H36 H 0.4312 0.3983 0.7701 0.031 Uiso 1 1 calc R U . . .
C3 C 0.3864(5) 0.4633(2) 0.8237(4) 0.0359(14) Uani 1 1 d . . . . .
H37 H 0.3623 0.4514 0.8858 0.043 Uiso 1 1 calc R U . . .
C4 C 0.3823(5) 0.51124(19) 0.8034(4) 0.0319(13) Uani 1 1 d . . . . .
H2 H 0.3559 0.5327 0.8517 0.038 Uiso 1 1 calc R U . . .
C22 C 0.1796(6) 0.4137(3) 0.5978(7) 0.066(2) Uani 1 1 d . . . . .
H41 H 0.2248 0.4373 0.5664 0.099 Uiso 1 1 calc R U . . .
H4 H 0.1717 0.4231 0.6692 0.099 Uiso 1 1 calc R U . . .
H3 H 0.1083 0.4125 0.5585 0.099 Uiso 1 1 calc R U . . .
C20 C 0.2326(5) 0.3644(2) 0.5966(5) 0.0371(14) Uani 1 1 d . . . . .
H38 H 0.3024 0.3658 0.6418 0.045 Uiso 1 1 calc R U . . .
C21 C 0.1624(6) 0.3244(3) 0.6390(7) 0.065(2) Uani 1 1 d . . . . .
H5 H 0.1498 0.3320 0.7103 0.097 Uiso 1 1 calc R U . . .
H40 H 0.1999 0.2935 0.6370 0.097 Uiso 1 1 calc R U . . .
H39 H 0.0930 0.3225 0.5964 0.097 Uiso 1 1 calc R U . . .
C12 C 0.4672(4) 0.27738(17) 0.5969(4) 0.0213(10) Uani 1 1 d . . . . .
H7 H 0.4347 0.2473 0.5786 0.026 Uiso 1 1 calc R U . . .
C13 C 0.5487(4) 0.28501(17) 0.6709(4) 0.0217(10) Uani 1 1 d . . . . .
H8 H 0.5859 0.2613 0.7131 0.026 Uiso 1 1 calc R U . . .
C5 C 0.4173(4) 0.52947(18) 0.7100(4) 0.0244(10) Uani 1 1 d . . . . .
C6 C 0.4539(4) 0.49726(16) 0.6359(3) 0.0172(9) Uani 1 1 d . . . . .
C10 C 0.5197(4) 0.43361(16) 0.4754(3) 0.0169(9) Uani 1 1 d . . . . .
C7 C 0.5161(3) 0.48381(16) 0.4596(3) 0.0149(9) Uani 1 1 d . . . . .
C9 C 0.5533(4) 0.40282(16) 0.3974(3) 0.0175(9) Uani 1 1 d . . . . .
H10 H 0.5539 0.3691 0.4083 0.021 Uiso 1 1 calc R U . . .
C8 C 0.5845(4) 0.42055(18) 0.3075(4) 0.0230(10) Uani 1 1 d . . . . .
H9 H 0.6073 0.3993 0.2569 0.028 Uiso 1 1 calc R U . . .
C26 C 0.6527(4) 0.35576(17) 0.7428(3) 0.0190(9) Uani 1 1 d . . . . .
C27 C 0.6429(4) 0.35453(18) 0.8497(4) 0.0250(11) Uani 1 1 d . . . . .
C28 C 0.7259(5) 0.3751(2) 0.9142(4) 0.0341(13) Uani 1 1 d . . . . .
H11 H 0.7214 0.3753 0.9866 0.041 Uiso 1 1 calc R U . . .
C29 C 0.8141(5) 0.3951(2) 0.8757(4) 0.0382(14) Uani 1 1 d . . . . .
H12 H 0.8694 0.4093 0.9215 0.046 Uiso 1 1 calc R U . . .
C30 C 0.8232(4) 0.3949(2) 0.7709(4) 0.0345(13) Uani 1 1 d . . . . .
H13 H 0.8852 0.4086 0.7454 0.041 Uiso 1 1 calc R U . . .
C31 C 0.7424(4) 0.37459(18) 0.7016(4) 0.0236(10) Uani 1 1 d . . . . .
C35 C 0.7645(4) 0.3693(2) 0.5885(4) 0.0258(11) Uani 1 1 d . . . . .
H18 H 0.6944 0.3612 0.5480 0.031 Uiso 1 1 calc R U . . .
C36 C 0.8403(6) 0.3266(3) 0.5799(5) 0.0517(19) Uani 1 1 d . . . . .
H19 H 0.8529 0.3219 0.5075 0.078 Uiso 1 1 calc R U . . .
H20 H 0.8074 0.2976 0.6058 0.078 Uiso 1 1 calc R U . . .
H14 H 0.9092 0.3329 0.6210 0.078 Uiso 1 1 calc R U . . .
C37 C 0.8060(6) 0.4155(3) 0.5435(5) 0.0484(17) Uani 1 1 d . . . . .
H16 H 0.7570 0.4420 0.5556 0.073 Uiso 1 1 calc R U . . .
H15 H 0.8093 0.4114 0.4691 0.073 Uiso 1 1 calc R U . . .
H17 H 0.8783 0.4227 0.5768 0.073 Uiso 1 1 calc R U . . .
C32 C 0.5506(5) 0.3301(2) 0.8981(4) 0.0309(12) Uani 1 1 d . . . . .
H26 H 0.4905 0.3241 0.8427 0.037 Uiso 1 1 calc R U . . .
C33 C 0.5072(5) 0.3614(3) 0.9822(4) 0.0431(15) Uani 1 1 d . . . . .
H27 H 0.4913 0.3937 0.9549 0.065 Uiso 1 1 calc R U . . .
H21 H 0.5616 0.3634 1.0419 0.065 Uiso 1 1 calc R U . . .
H22 H 0.4411 0.3470 1.0035 0.065 Uiso 1 1 calc R U . . .
C34 C 0.5891(6) 0.2816(2) 0.9441(5) 0.0418(15) Uani 1 1 d . . . . .
H24 H 0.6179 0.2621 0.8906 0.063 Uiso 1 1 calc R U . . .
H25 H 0.5282 0.2648 0.9703 0.063 Uiso 1 1 calc R U . . .
H23 H 0.6457 0.2870 1.0008 0.063 Uiso 1 1 calc R U . . .
C19 C 0.3692(4) 0.30642(18) 0.3729(4) 0.0231(10) Uani 1 1 d . . . . .
C23 C 0.4662(4) 0.27659(19) 0.3513(4) 0.0261(11) Uani 1 1 d . . . . .
H28 H 0.5261 0.2830 0.4066 0.031 Uiso 1 1 calc R U . . .
C25 C 0.4364(5) 0.22306(19) 0.3546(5) 0.0361(13) Uani 1 1 d . . . . .
H31 H 0.4136 0.2152 0.4225 0.054 Uiso 1 1 calc R U . . .
H30 H 0.4994 0.2036 0.3423 0.054 Uiso 1 1 calc R U . . .
H29 H 0.3773 0.2163 0.3012 0.054 Uiso 1 1 calc R U . . .
C24 C 0.5060(5) 0.2884(2) 0.2470(4) 0.0390(14) Uani 1 1 d . . . . .
H32 H 0.5165 0.3231 0.2416 0.058 Uiso 1 1 calc R U . . .
H34 H 0.4524 0.2777 0.1915 0.058 Uiso 1 1 calc R U . . .
H33 H 0.5746 0.2719 0.2409 0.058 Uiso 1 1 calc R U . . .
C18 C 0.2849(5) 0.3122(2) 0.2949(4) 0.0345(13) Uani 1 1 d . . . . .
H35 H 0.2922 0.2990 0.2287 0.041 Uiso 1 1 calc R U . . .
C38 C 0.6658(10) 0.1507(5) 0.5101(7) 0.107(4) Uani 1 1 d . . . . .
H44A H 0.5938 0.1552 0.5348 0.128 Uiso 1 1 calc R U . . .
H44B H 0.7128 0.1355 0.5668 0.128 Uiso 1 1 calc R U . . .

loop_
_atom_site_aniso_label
_atom_site_aniso_U_11
_atom_site_aniso_U_22
_atom_site_aniso_U_33
_atom_site_aniso_U_23
_atom_site_aniso_U_13
_atom_site_aniso_U_12
Sb1 0.0252(2) 0.0632(3) 0.0268(2) 0.01876(19) -0.00744(14) -0.02023(18)
Cl1 0.102(2) 0.125(3) 0.163(3) -0.033(2) -0.044(2) 0.034(2)
Cl2 0.146(3) 0.108(2) 0.086(2) -0.0024(16) 0.0121(19) 0.047(2)
F3 0.044(2) 0.072(3) 0.038(2) 0.0062(19) 0.0054(17) -0.0211(19)
F4 0.042(2) 0.094(3) 0.055(3) 0.037(2) -0.0037(19) -0.007(2)
F1 0.040(2) 0.094(3) 0.057(3) 0.030(2) 0.0134(19) -0.011(2)
F2 0.047(2) 0.080(3) 0.062(3) 0.037(2) -0.013(2) -0.012(2)
F5 0.069(3) 0.090(3) 0.056(3) 0.014(2) -0.012(2) -0.052(3)
F6 0.051(2) 0.079(3) 0.0287(19) 0.0056(18) -0.0021(17) -0.028(2)
N1 0.0169(18) 0.0163(18) 0.0170(19) 0.0023(15) 0.0016(15) -0.0002(14)
C11 0.015(2) 0.019(2) 0.013(2) 0.0011(17) 0.0050(17) -0.0002(17)
N2 0.0202(19) 0.0156(18) 0.0177(19) 0.0000(15) -0.0013(15) 0.0025(15)
C17 0.033(3) 0.060(4) 0.039(4) 0.008(3) -0.014(3) -0.004(3)
C16 0.018(3) 0.048(4) 0.047(4) 0.007(3) -0.006(2) 0.005(2)
C15 0.019(2) 0.026(3) 0.036(3) 0.001(2) 0.004(2) -0.0013(19)
C14 0.016(2) 0.020(2) 0.023(2) 0.0022(18) -0.0011(18) 0.0003(17)
B1 0.015(2) 0.018(2) 0.017(3) 0.000(2) -0.0034(19) 0.0017(19)
C1 0.021(2) 0.020(2) 0.018(2) 0.0010(18) 0.0056(18) 0.0011(18)
C2 0.034(3) 0.021(2) 0.023(3) 0.007(2) 0.009(2) 0.003(2)
C3 0.062(4) 0.029(3) 0.021(3) 0.006(2) 0.025(3) 0.004(3)
C4 0.053(4) 0.029(3) 0.016(2) -0.005(2) 0.012(2) 0.008(2)
C22 0.053(5) 0.060(5) 0.084(6) -0.021(4) 0.000(4) 0.025(4)
C20 0.023(3) 0.044(3) 0.045(4) -0.011(3) 0.007(2) 0.001(2)
C21 0.052(4) 0.078(6) 0.070(5) -0.017(4) 0.034(4) -0.024(4)
C12 0.027(2) 0.016(2) 0.021(2) 0.0021(18) 0.002(2) -0.0012(18)
C13 0.029(3) 0.017(2) 0.019(2) 0.0034(18) -0.001(2) 0.0002(19)
C5 0.031(3) 0.023(2) 0.020(2) 0.0029(19) 0.005(2) 0.007(2)
C6 0.018(2) 0.018(2) 0.016(2) 0.0031(17) 0.0038(17) 0.0039(17)
C10 0.016(2) 0.018(2) 0.016(2) 0.0006(17) 0.0012(17) 0.0032(17)
C7 0.014(2) 0.019(2) 0.011(2) 0.0010(17) 0.0000(16) 0.0012(16)
C9 0.021(2) 0.016(2) 0.015(2) 0.0020(17) 0.0014(18) 0.0027(17)
C8 0.028(3) 0.024(2) 0.018(2) -0.0034(19) 0.007(2) 0.004(2)
C26 0.023(2) 0.019(2) 0.014(2) -0.0002(17) -0.0025(19) 0.0031(18)
C27 0.032(3) 0.025(3) 0.017(2) 0.0017(19) -0.001(2) 0.002(2)
C28 0.040(3) 0.038(3) 0.023(3) -0.002(2) -0.004(2) 0.000(3)
C29 0.036(3) 0.050(4) 0.025(3) -0.006(3) -0.015(2) -0.009(3)
C30 0.024(3) 0.046(3) 0.032(3) 0.001(3) -0.002(2) -0.010(2)
C31 0.022(2) 0.025(3) 0.023(3) 0.005(2) 0.001(2) 0.0014(19)
C35 0.016(2) 0.044(3) 0.017(2) 0.004(2) -0.0003(19) 0.000(2)
C36 0.052(4) 0.075(5) 0.028(3) -0.004(3) 0.003(3) 0.032(4)
C37 0.047(4) 0.069(5) 0.030(3) 0.014(3) 0.006(3) -0.019(3)
C32 0.032(3) 0.041(3) 0.020(3) 0.001(2) 0.001(2) -0.004(2)
C33 0.047(4) 0.068(4) 0.017(3) 0.002(3) 0.013(3) 0.005(3)
C34 0.056(4) 0.043(3) 0.023(3) 0.012(3) -0.011(3) -0.009(3)
C19 0.023(2) 0.026(3) 0.019(2) 0.0030(19) -0.0022(19) -0.005(2)
C23 0.027(3) 0.032(3) 0.020(3) -0.006(2) 0.002(2) -0.006(2)
C25 0.048(4) 0.026(3) 0.034(3) -0.006(2) 0.001(3) -0.003(2)
C24 0.037(3) 0.052(4) 0.029(3) -0.014(3) 0.013(3) -0.013(3)
C18 0.036(3) 0.042(3) 0.023(3) 0.000(2) -0.008(2) -0.003(3)
C38 0.110(9) 0.156(12) 0.051(6) -0.012(6) -0.002(6) 0.060(8)

loop_
_atom_type_symbol
_atom_type_description
_atom_type_scat_dispersion_real
_atom_type_scat_dispersion_imag
_atom_type_scat_source
C C 0.0033 0.0016 'International Tables Vol C Tables 4.2.6.8 and 6.1.1.4'
H H 0.0000 0.0000 'International Tables Vol C Tables 4.2.6.8 and 6.1.1.4'
N N 0.0061 0.0033 'International Tables Vol C Tables 4.2.6.8 and 6.1.1.4'
B B 0.0013 0.0007 'International Tables Vol C Tables 4.2.6.8 and 6.1.1.4'
F F 0.0171 0.0103 'International Tables Vol C Tables 4.2.6.8 and 6.1.1.4'
Sb Sb -0.5866 1.5461 'International Tables Vol C Tables 4.2.6.8 and 6.1.1.4'
Cl Cl 0.1484 0.1585 'International Tables Vol C Tables 4.2.6.8 and 6.1.1.4'

loop_
_geom_angle_atom_site_label_1
_geom_angle_atom_site_label_2
_geom_angle_atom_site_label_3
_geom_angle
_geom_angle_site_symmetry_1
_geom_angle_site_symmetry_3
_geom_angle_publ_flag
F2 Sb1 F4 178.0(2) . . ?
F2 Sb1 F5 91.1(2) . . ?
F4 Sb1 F5 89.9(2) . . ?
F2 Sb1 F3 91.22(19) . . ?
F4 Sb1 F3 90.48(18) . . ?
F5 Sb1 F3 90.93(19) . . ?
F2 Sb1 F1 87.95(19) . . ?
F4 Sb1 F1 90.36(19) . . ?
F5 Sb1 F1 88.7(2) . . ?
F3 Sb1 F1 179.1(2) . . ?
F2 Sb1 F6 89.49(19) . . ?
F4 Sb1 F6 89.5(2) . . ?
F5 Sb1 F6 178.8(2) . . ?
F3 Sb1 F6 90.14(17) . . ?
F1 Sb1 F6 90.20(19) . . ?
C11 N1 C12 109.8(4) . . ?
C11 N1 C14 126.8(4) . . ?
C12 N1 C14 123.4(4) . . ?
N1 C11 N2 105.6(4) . . ?
N1 C11 B1 127.5(4) . . ?
N2 C11 B1 126.9(4) . . ?
C11 N2 C13 110.0(4) . . ?
C11 N2 C26 126.7(4) . . ?
C13 N2 C26 123.3(4) . . ?
C16 C17 C18 119.5(6) . . ?
C16 C17 H1 120.2 . . ?
C18 C17 H1 120.2 . . ?
C17 C16 C15 122.1(5) . . ?
C17 C16 H6 119.0 . . ?
C15 C16 H6 119.0 . . ?
C16 C15 C14 116.2(5) . . ?
C16 C15 C20 119.5(5) . . ?
C14 C15 C20 123.9(5) . . ?
C19 C14 C15 123.5(5) . . ?
C19 C14 N1 118.1(4) . . ?
C15 C14 N1 118.3(4) . . ?
C1 B1 C10 117.9(4) . . ?
C1 B1 C11 120.8(4) . . ?
C10 B1 C11 121.3(4) . . ?
C2 C1 C6 119.0(4) . . ?
C2 C1 B1 122.3(4) . . ?
C6 C1 B1 118.6(4) . . ?
C1 C2 C3 121.8(5) . . ?
C1 C2 H36 119.1 . . ?
C3 C2 H36 119.1 . . ?
C4 C3 C2 120.2(5) . . ?
C4 C3 H37 119.9 . . ?
C2 C3 H37 119.9 . . ?
C3 C4 C5 120.5(5) . . ?
C3 C4 H2 119.8 . . ?
C5 C4 H2 119.8 . . ?
C20 C22 H41 109.5 . . ?
C20 C22 H4 109.5 . . ?
H41 C22 H4 109.5 . . ?
C20 C22 H3 109.5 . . ?
H41 C22 H3 109.5 . . ?
H4 C22 H3 109.5 . . ?
C15 C20 C22 112.3(6) . . ?
C15 C20 C21 108.0(5) . . ?
C22 C20 C21 112.5(6) . . ?
C15 C20 H38 107.9 . . ?
C22 C20 H38 107.9 . . ?
C21 C20 H38 107.9 . . ?
C20 C21 H5 109.5 . . ?
C20 C21 H40 109.5 . . ?
H5 C21 H40 109.5 . . ?
C20 C21 H39 109.5 . . ?
H5 C21 H39 109.5 . . ?
H40 C21 H39 109.5 . . ?
C13 C12 N1 107.7(4) . . ?
C13 C12 H7 126.2 . . ?
N1 C12 H7 126.2 . . ?
C12 C13 N2 107.0(4) . . ?
C12 C13 H8 126.5 . . ?
N2 C13 H8 126.5 . . ?
C8 C5 C4 119.3(4) 3_666 . ?
C8 C5 C6 120.8(4) 3_666 . ?
C4 C5 C6 120.0(4) . . ?
C5 C6 C1 118.5(4) . . ?
C5 C6 C7 119.0(4) . 3_666 ?
C1 C6 C7 122.5(4) . 3_666 ?
C7 C10 C9 119.9(4) . . ?
C7 C10 B1 119.9(4) . . ?
C9 C10 B1 120.1(4) . . ?
C10 C7 C6 118.9(4) . 3_666 ?
C10 C7 C7 120.5(5) . 3_666 ?
C6 C7 C7 120.6(5) 3_666 3_666 ?
C8 C9 C10 121.6(4) . . ?
C8 C9 H10 119.2 . . ?
C10 C9 H10 119.2 . . ?
C9 C8 C5 119.7(4) . 3_666 ?
C9 C8 H9 120.1 . . ?
C5 C8 H9 120.1 3_666 . ?
C31 C26 C27 122.9(5) . . ?
C31 C26 N2 118.9(4) . . ?
C27 C26 N2 118.1(4) . . ?
C28 C27 C26 117.0(5) . . ?
C28 C27 C32 118.7(5) . . ?
C26 C27 C32 124.2(5) . . ?
C29 C28 C27 121.4(5) . . ?
C29 C28 H11 119.3 . . ?
C27 C28 H11 119.3 . . ?
C28 C29 C30 120.5(5) . . ?
C28 C29 H12 119.8 . . ?
C30 C29 H12 119.8 . . ?
C29 C30 C31 120.9(5) . . ?
C29 C30 H13 119.5 . . ?
C31 C30 H13 119.5 . . ?
C26 C31 C30 117.1(5) . . ?
C26 C31 C35 124.3(5) . . ?
C30 C31 C35 118.1(5) . . ?
C37 C35 C36 113.1(5) . . ?
C37 C35 C31 112.9(5) . . ?
C36 C35 C31 108.5(4) . . ?
C37 C35 H18 107.4 . . ?
C36 C35 H18 107.4 . . ?
C31 C35 H18 107.4 . . ?
C35 C36 H19 109.5 . . ?
C35 C36 H20 109.5 . . ?
H19 C36 H20 109.5 . . ?
C35 C36 H14 109.5 . . ?
H19 C36 H14 109.5 . . ?
H20 C36 H14 109.5 . . ?
C35 C37 H16 109.5 . . ?
C35 C37 H15 109.5 . . ?
H16 C37 H15 109.5 . . ?
C35 C37 H17 109.5 . . ?
H16 C37 H17 109.5 . . ?
H15 C37 H17 109.5 . . ?
C27 C32 C34 109.6(5) . . ?
C27 C32 C33 111.9(5) . . ?
C34 C32 C33 109.7(5) . . ?
C27 C32 H26 108.5 . . ?
C34 C32 H26 108.5 . . ?
C33 C32 H26 108.5 . . ?
C32 C33 H27 109.5 . . ?
C32 C33 H21 109.5 . . ?
H27 C33 H21 109.5 . . ?
C32 C33 H22 109.5 . . ?
H27 C33 H22 109.5 . . ?
H21 C33 H22 109.5 . . ?
C32 C34 H24 109.5 . . ?
C32 C34 H25 109.5 . . ?
H24 C34 H25 109.5 . . ?
C32 C34 H23 109.5 . . ?
H24 C34 H23 109.5 . . ?
H25 C34 H23 109.5 . . ?
C14 C19 C18 116.2(5) . . ?
C14 C19 C23 124.7(4) . . ?
C18 C19 C23 118.9(5) . . ?
C19 C23 C24 112.5(5) . . ?
C19 C23 C25 109.1(4) . . ?
C24 C23 C25 109.5(4) . . ?
C19 C23 H28 108.6 . . ?
C24 C23 H28 108.6 . . ?
C25 C23 H28 108.6 . . ?
C23 C25 H31 109.5 . . ?
C23 C25 H30 109.5 . . ?
H31 C25 H30 109.5 . . ?
C23 C25 H29 109.5 . . ?
H31 C25 H29 109.5 . . ?
H30 C25 H29 109.5 . . ?
C23 C24 H32 109.5 . . ?
C23 C24 H34 109.5 . . ?
H32 C24 H34 109.5 . . ?
C23 C24 H33 109.5 . . ?
H32 C24 H33 109.5 . . ?
H34 C24 H33 109.5 . . ?
C17 C18 C19 122.3(6) . . ?
C17 C18 H35 118.8 . . ?
C19 C18 H35 118.8 . . ?
Cl1 C38 Cl2 116.4(7) . . ?
Cl1 C38 H44A 108.2 . . ?
Cl2 C38 H44A 108.2 . . ?
Cl1 C38 H44B 108.2 . . ?
Cl2 C38 H44B 108.2 . . ?
H44A C38 H44B 107.3 . . ?

loop_
_geom_bond_atom_site_label_1
_geom_bond_atom_site_label_2
_geom_bond_distance
_geom_bond_site_symmetry_2
_geom_bond_publ_flag
Sb1 F2 1.860(4) . ?
Sb1 F4 1.862(4) . ?
Sb1 F5 1.862(4) . ?
Sb1 F3 1.869(4) . ?
Sb1 F1 1.877(4) . ?
Sb1 F6 1.885(4) . ?
Cl1 C38 1.681(14) . ?
Cl2 C38 1.716(11) . ?
N1 C11 1.356(6) . ?
N1 C12 1.369(6) . ?
N1 C14 1.462(6) . ?
C11 N2 1.358(6) . ?
C11 B1 1.600(7) . ?
N2 C13 1.372(6) . ?
N2 C26 1.455(6) . ?
C17 C16 1.370(9) . ?
C17 C18 1.374(9) . ?
C17 H1 0.9500 . ?
C16 C15 1.393(8) . ?
C16 H6 0.9500 . ?
C15 C14 1.409(7) . ?
C15 C20 1.519(8) . ?
C14 C19 1.393(7) . ?
B1 C1 1.518(7) . ?
B1 C10 1.533(7) . ?
C1 C2 1.397(7) . ?
C1 C6 1.426(6) . ?
C2 C3 1.399(7) . ?
C2 H36 0.9500 . ?
C3 C4 1.359(8) . ?
C3 H37 0.9500 . ?
C4 C5 1.425(7) . ?
C4 H2 0.9500 . ?
C22 C20 1.525(9) . ?
C22 H41 0.9800 . ?
C22 H4 0.9800 . ?
C22 H3 0.9800 . ?
C20 C21 1.549(9) . ?
C20 H38 1.0000 . ?
C21 H5 0.9800 . ?
C21 H40 0.9800 . ?
C21 H39 0.9800 . ?
C12 C13 1.345(7) . ?
C12 H7 0.9500 . ?
C13 H8 0.9500 . ?
C5 C8 1.410(7) 3_666 ?
C5 C6 1.425(6) . ?
C6 C7 1.433(6) 3_666 ?
C10 C7 1.412(6) . ?
C10 C9 1.423(6) . ?
C7 C6 1.433(6) 3_666 ?
C7 C7 1.472(8) 3_666 ?
C9 C8 1.362(6) . ?
C9 H10 0.9500 . ?
C8 C5 1.409(7) 3_666 ?
C8 H9 0.9500 . ?
C26 C31 1.388(7) . ?
C26 C27 1.410(7) . ?
C27 C28 1.388(8) . ?
C27 C32 1.524(7) . ?
C28 C29 1.370(8) . ?
C28 H11 0.9500 . ?
C29 C30 1.381(8) . ?
C29 H12 0.9500 . ?
C30 C31 1.401(7) . ?
C30 H13 0.9500 . ?
C31 C35 1.532(7) . ?
C35 C37 1.524(8) . ?
C35 C36 1.528(8) . ?
C35 H18 1.0000 . ?
C36 H19 0.9800 . ?
C36 H20 0.9800 . ?
C36 H14 0.9800 . ?
C37 H16 0.9800 . ?
C37 H15 0.9800 . ?
C37 H17 0.9800 . ?
C32 C34 1.532(8) . ?
C32 C33 1.540(8) . ?
C32 H26 1.0000 . ?
C33 H27 0.9800 . ?
C33 H21 0.9800 . ?
C33 H22 0.9800 . ?
C34 H24 0.9800 . ?
C34 H25 0.9800 . ?
C34 H23 0.9800 . ?
C19 C18 1.395(7) . ?
C19 C23 1.515(7) . ?
C23 C24 1.527(7) . ?
C23 C25 1.537(7) . ?
C23 H28 1.0000 . ?
C25 H31 0.9800 . ?
C25 H30 0.9800 . ?
C25 H29 0.9800 . ?
C24 H32 0.9800 . ?
C24 H34 0.9800 . ?
C24 H33 0.9800 . ?
C18 H35 0.9500 . ?
C38 H44A 0.9900 . ?
C38 H44B 0.9900 . ?

loop_
_geom_hbond_atom_site_label_D
_geom_hbond_atom_site_label_H
_geom_hbond_atom_site_label_A
_geom_hbond_distance_DH
_geom_hbond_distance_HA
_geom_hbond_distance_DA
_geom_hbond_angle_DHA
_geom_hbond_site_symmetry_A
C12 H7 F1 0.95 2.50 3.253(6) 135.7 .
C12 H7 F2 0.95 2.52 3.193(6) 127.5 .
C38 H44A F1 0.99 2.37 3.329(12) 161.8 .

loop_
_geom_torsion_atom_site_label_1
_geom_torsion_atom_site_label_2
_geom_torsion_atom_site_label_3
_geom_torsion_atom_site_label_4
_geom_torsion
_geom_torsion_site_symmetry_1
_geom_torsion_site_symmetry_2
_geom_torsion_site_symmetry_3
_geom_torsion_site_symmetry_4
_geom_torsion_publ_flag
C12 N1 C11 N2 1.8(5) . . . . ?
C14 N1 C11 N2 179.7(4) . . . . ?
C12 N1 C11 B1 -177.4(4) . . . . ?
C14 N1 C11 B1 0.5(7) . . . . ?
N1 C11 N2 C13 -0.5(5) . . . . ?
B1 C11 N2 C13 178.7(4) . . . . ?
N1 C11 N2 C26 176.9(4) . . . . ?
B1 C11 N2 C26 -3.9(7) . . . . ?
C18 C17 C16 C15 1.6(10) . . . . ?
C17 C16 C15 C14 1.4(9) . . . . ?
C17 C16 C15 C20 -172.2(6) . . . . ?
C16 C15 C14 C19 -4.1(8) . . . . ?
C20 C15 C14 C19 169.2(5) . . . . ?
C16 C15 C14 N1 -179.6(5) . . . . ?
C20 C15 C14 N1 -6.3(7) . . . . ?
C11 N1 C14 C19 115.7(5) . . . . ?
C12 N1 C14 C19 -66.6(6) . . . . ?
C11 N1 C14 C15 -68.5(6) . . . . ?
C12 N1 C14 C15 109.2(5) . . . . ?
N1 C11 B1 C1 114.9(5) . . . . ?
N2 C11 B1 C1 -64.2(6) . . . . ?
N1 C11 B1 C10 -64.7(6) . . . . ?
N2 C11 B1 C10 116.2(5) . . . . ?
C10 B1 C1 C2 176.0(5) . . . . ?
C11 B1 C1 C2 -3.6(7) . . . . ?
C10 B1 C1 C6 -0.7(7) . . . . ?
C11 B1 C1 C6 179.7(4) . . . . ?
C6 C1 C2 C3 1.9(8) . . . . ?
B1 C1 C2 C3 -174.8(5) . . . . ?
C1 C2 C3 C4 -2.5(10) . . . . ?
C2 C3 C4 C5 0.6(10) . . . . ?
C16 C15 C20 C22 -48.4(8) . . . . ?
C14 C15 C20 C22 138.6(6) . . . . ?
C16 C15 C20 C21 76.4(7) . . . . ?
C14 C15 C20 C21 -96.7(7) . . . . ?
C11 N1 C12 C13 -2.4(5) . . . . ?
C14 N1 C12 C13 179.5(4) . . . . ?
N1 C12 C13 N2 2.0(5) . . . . ?
C11 N2 C13 C12 -0.9(5) . . . . ?
C26 N2 C13 C12 -178.5(4) . . . . ?
C3 C4 C5 C8 -177.9(6) . . . 3_666 ?
C3 C4 C5 C6 1.9(9) . . . . ?
C8 C5 C6 C1 177.3(5) 3_666 . . . ?
C4 C5 C6 C1 -2.5(7) . . . . ?
C8 C5 C6 C7 -3.2(7) 3_666 . . 3_666 ?
C4 C5 C6 C7 177.1(5) . . . 3_666 ?
C2 C1 C6 C5 0.6(7) . . . . ?
B1 C1 C6 C5 177.4(4) . . . . ?
C2 C1 C6 C7 -178.9(5) . . . 3_666 ?
B1 C1 C6 C7 -2.1(7) . . . 3_666 ?
C1 B1 C10 C7 2.6(6) . . . . ?
C11 B1 C10 C7 -177.8(4) . . . . ?
C1 B1 C10 C9 179.4(4) . . . . ?
C11 B1 C10 C9 -0.9(7) . . . . ?
C9 C10 C7 C6 0.4(7) . . . 3_666 ?
B1 C10 C7 C6 177.3(4) . . . 3_666 ?
C9 C10 C7 C7 -178.7(5) . . . 3_666 ?
B1 C10 C7 C7 -1.8(8) . . . 3_666 ?
C7 C10 C9 C8 1.2(7) . . . . ?
B1 C10 C9 C8 -175.6(5) . . . . ?
C10 C9 C8 C5 -0.7(8) . . . 3_666 ?
C11 N2 C26 C31 -67.8(6) . . . . ?
C13 N2 C26 C31 109.3(5) . . . . ?
C11 N2 C26 C27 115.9(5) . . . . ?
C13 N2 C26 C27 -67.0(6) . . . . ?
C31 C26 C27 C28 2.6(8) . . . . ?
N2 C26 C27 C28 178.8(4) . . . . ?
C31 C26 C27 C32 -174.2(5) . . . . ?
N2 C26 C27 C32 1.9(7) . . . . ?
C26 C27 C28 C29 -0.8(8) . . . . ?
C32 C27 C28 C29 176.2(5) . . . . ?
C27 C28 C29 C30 -0.7(10) . . . . ?
C28 C29 C30 C31 0.6(10) . . . . ?
C27 C26 C31 C30 -2.7(7) . . . . ?
N2 C26 C31 C30 -178.8(4) . . . . ?
C27 C26 C31 C35 169.6(5) . . . . ?
N2 C26 C31 C35 -6.5(7) . . . . ?
C29 C30 C31 C26 1.1(8) . . . . ?
C29 C30 C31 C35 -171.8(5) . . . . ?
C26 C31 C35 C37 137.9(5) . . . . ?
C30 C31 C35 C37 -49.9(7) . . . . ?
C26 C31 C35 C36 -96.0(6) . . . . ?
C30 C31 C35 C36 76.3(6) . . . . ?
C28 C27 C32 C34 -74.6(6) . . . . ?
C26 C27 C32 C34 102.2(6) . . . . ?
C28 C27 C32 C33 47.4(7) . . . . ?
C26 C27 C32 C33 -135.8(5) . . . . ?
C15 C14 C19 C18 3.5(7) . . . . ?
N1 C14 C19 C18 179.0(4) . . . . ?
C15 C14 C19 C23 -172.6(5) . . . . ?
N1 C14 C19 C23 2.9(7) . . . . ?
C14 C19 C23 C24 -138.9(5) . . . . ?
C18 C19 C23 C24 45.1(7) . . . . ?
C14 C19 C23 C25 99.4(6) . . . . ?
C18 C19 C23 C25 -76.6(6) . . . . ?
C16 C17 C18 C19 -2.2(10) . . . . ?
C14 C19 C18 C17 -0.3(8) . . . . ?
C23 C19 C18 C17 176.1(5) . . . . ?
